data_2224733
loop_
_publ_author_name
'Wu, Jiayi'
'Wang, Yifeng'
'Yi, Guo'
'Luo, Shuping'

_publ_section_title
;
 Sodium 5-amino-1,3,4-thiadiazole-2-thiolate dihydrate
;
_journal_coeditor_code PK2208
_journal_issue 1
_journal_name_full 'Acta Crystallographica Section E'
_journal_page_first m20
_journal_paper_doi 10.1107/S1600536809051897
_journal_volume 66
_journal_year 2010
_chemical_formula_iupac 'Na +, C2 H2 N3 S2 -, 2H2 O'
_chemical_formula_moiety 'Na +, C2 H2 N3 S2 -, 2(H2 O)'
_chemical_formula_sum 'C2 H6 N3 Na O2 S2'
_chemical_formula_weight 191.21
_chemical_name_common
;
5-amino-2-thione-1,3,4-thiadiazole sodium dihydrate
;
_chemical_name_systematic
;
Sodium 5-amino-1,3,4-thiadiazole-2-thiolate dihydrate
;
_space_group_IT_number 14
_symmetry_cell_setting monoclinic
_symmetry_space_group_name_Hall '-P 2ybc'
_symmetry_space_group_name_H-M 'P 1 21/c 1'
_atom_sites_solution_hydrogens geom
_atom_sites_solution_primary direct
_atom_sites_solution_secondary difmap
_cell_angle_alpha 90.00
_cell_angle_beta 91.0260(10)
_cell_angle_gamma 90.00
_cell_formula_units_Z 8
_cell_length_a 8.7810(3)
_cell_length_b 20.0593(5)
_cell_length_c 8.4351(3)
_cell_measurement_reflns_used 11555
_cell_measurement_temperature 296.0(10)
_cell_measurement_theta_max 27.4
_cell_measurement_theta_min 3.0
_cell_volume 1485.53(8)
_computing_cell_refinement 'PROCESS-AUTO (Rigaku/MSC, 2006)'
_computing_data_collection 'PROCESS-AUTO (Rigaku/MSC, 2006)'
_computing_data_reduction 'CrystalStructure (Rigaku/MSC, 2007)'
_computing_molecular_graphics 'ORTEP-3 for Windows (Farrugia, 1997)'
_computing_publication_material 'WinGX (Farrugia, 1999)'
_computing_structure_refinement 'SHELXL97 (Sheldrick, 2008)'
_computing_structure_solution 'SHELXS97 (Sheldrick, 2008)'
_diffrn_ambient_temperature 296.0(10)
_diffrn_detector_area_resol_mean 10.00
_diffrn_measured_fraction_theta_full 0.998
_diffrn_measured_fraction_theta_max 0.998
_diffrn_measurement_device_type 'Rigaku R-AXIS RAPID'
_diffrn_measurement_method \w
_diffrn_radiation_monochromator graphite
_diffrn_radiation_source 'rolling anode'
_diffrn_radiation_type MoK\a
_diffrn_radiation_wavelength 0.71073
_diffrn_reflns_av_R_equivalents 0.0263
_diffrn_reflns_av_sigmaI/netI 0.0221
_diffrn_reflns_limit_h_max 11
_diffrn_reflns_limit_h_min -11
_diffrn_reflns_limit_k_max 25
_diffrn_reflns_limit_k_min -25
_diffrn_reflns_limit_l_max 10
_diffrn_reflns_limit_l_min -10
_diffrn_reflns_number 14264
_diffrn_reflns_theta_full 27.42
_diffrn_reflns_theta_max 27.42
_diffrn_reflns_theta_min 3.08
_diffrn_standards_number 0
_exptl_absorpt_coefficient_mu 0.717
_exptl_absorpt_correction_T_max 0.885
_exptl_absorpt_correction_T_min 0.758
_exptl_absorpt_correction_type multi-scan
_exptl_absorpt_process_details '(ABSCOR; Higashi, 1995)'
_exptl_crystal_colour colorless
_exptl_crystal_density_diffrn 1.710
_exptl_crystal_density_method 'not measured'
_exptl_crystal_description block
_exptl_crystal_F_000 784
_exptl_crystal_size_max 0.38
_exptl_crystal_size_mid 0.28
_exptl_crystal_size_min 0.17
_refine_diff_density_max 0.303
_refine_diff_density_min -0.317
_refine_ls_extinction_coef 0.0516(12)
_refine_ls_extinction_expression Fc^*^=kFc[1+0.001xFc^2^\l^3^/sin(2\q)]^-1/4^
_refine_ls_extinction_method SHELXL
_refine_ls_goodness_of_fit_ref 1.001
_refine_ls_hydrogen_treatment constr
_refine_ls_matrix_type full
_refine_ls_number_parameters 182
_refine_ls_number_reflns 3376
_refine_ls_number_restraints 0
_refine_ls_restrained_S_all 1.001
_refine_ls_R_factor_all 0.0307
_refine_ls_R_factor_gt 0.0259
_refine_ls_shift/su_max 0.001
_refine_ls_shift/su_mean 0.000
_refine_ls_structure_factor_coef Fsqd
_refine_ls_weighting_details 'calc w=1/[\s^2^(Fo^2^)+(0.0140P)^2^+1.0000P] where P=(Fo^2^+2Fc^2^)/3'
_refine_ls_weighting_scheme calc
_refine_ls_wR_factor_gt 0.0567
_refine_ls_wR_factor_ref 0.0586
_reflns_number_gt 2974
_reflns_number_total 3376
_reflns_threshold_expression >2\s(I)
_cod_data_source_file pk2208.cif
_cod_data_source_block I
_cod_original_sg_symbol_H-M 'P 21/c'
_cod_database_code 2224733
_cod_database_fobs_code 2224733

loop_
_symmetry_equiv_pos_as_xyz
'x, y, z'
'-x, y+1/2, -z+1/2'
'-x, -y, -z'
'x, -y-1/2, z-1/2'

loop_
_atom_site_type_symbol
_atom_site_label
_atom_site_fract_x
_atom_site_fract_y
_atom_site_fract_z
_atom_site_U_iso_or_equiv
_atom_site_adp_type
_atom_site_calc_flag
_atom_site_refinement_flags
_atom_site_occupancy
_atom_site_disorder_assembly
_atom_site_disorder_group
S S2B 0.46866(5) 0.720405(18) 0.04494(5) 0.03114(11) Uani d . 1 . .
S S2A 0.97675(5) 0.708164(18) 0.53837(5) 0.03013(10) Uani d . 1 . .
S S1B 0.71560(5) 0.66512(2) -0.16488(6) 0.03952(12) Uani d . 1 . .
S S1A 1.23359(5) 0.65778(2) 0.75020(5) 0.03794(12) Uani d . 1 . .
Na Na1B 0.71086(8) 0.49937(4) 0.47238(8) 0.04359(19) Uani d . 1 . .
Na Na1A 0.98033(7) 0.50450(3) 0.20940(8) 0.03560(16) Uani d . 1 . .
O O2A 0.70915(13) 0.49947(6) 0.18979(14) 0.0359(3) Uani d . 1 . .
H H104 0.6554 0.5221 0.1237 0.054 Uiso d R 1 . .
H H103 0.6897 0.4585 0.1699 0.054 Uiso d R 1 . .
O O1A 0.99706(15) 0.58368(6) 0.00068(15) 0.0446(3) Uani d . 1 . .
H H101 1.0720 0.6080 -0.0267 0.067 Uiso d R 1 . .
H H102 0.9227 0.6081 -0.0358 0.067 Uiso d R 1 . .
O O2B 0.75550(13) 0.50610(6) 0.74664(14) 0.0347(3) Uani d . 1 . .
H H204 0.5182 0.6062 0.4294 0.052 Uiso d R 1 . .
H H203 0.5156 0.6066 0.5812 0.052 Uiso d R 1 . .
N N2B 0.41175(17) 0.60144(7) 0.13535(18) 0.0379(3) Uani d . 1 . .
N N2A 0.93910(16) 0.58939(6) 0.43221(16) 0.0320(3) Uani d . 1 . .
N N3B 0.53241(16) 0.59605(7) 0.03004(17) 0.0356(3) Uani d . 1 . .
O O1B 0.50110(17) 0.57964(7) 0.50136(16) 0.0540(4) Uani d . 1 . .
H H201 0.7328 0.5460 0.7754 0.081 Uiso d R 1 . .
H H202 0.6964 0.4767 0.7880 0.081 Uiso d R 1 . .
N N3A 1.05908(15) 0.58553(6) 0.54520(15) 0.0307(3) Uani d . 1 . .
C C2A 0.88628(18) 0.65001(7) 0.41696(18) 0.0278(3) Uani d . 1 . .
N N1A 0.76956(18) 0.66682(7) 0.31696(18) 0.0426(4) Uani d . 1 . .
H H1A1 0.7261 0.6368 0.2592 0.051 Uiso calc R 1 . .
H H1A2 0.7391 0.7075 0.3114 0.051 Uiso calc R 1 . .
C C1B 0.57417(17) 0.65311(7) -0.02914(18) 0.0277(3) Uani d . 1 . .
C C2B 0.36620(18) 0.66293(8) 0.15350(18) 0.0304(3) Uani d . 1 . .
N N1B 0.24845(18) 0.67989(8) 0.2467(2) 0.0479(4) Uani d . 1 . .
H H1B1 0.2000 0.6496 0.2972 0.057 Uiso calc R 1 . .
H H1B2 0.2221 0.7210 0.2554 0.057 Uiso calc R 1 . .
C C1A 1.09218(17) 0.64295(7) 0.61080(17) 0.0262(3) Uani d . 1 . .

loop_
_atom_site_aniso_label
_atom_site_aniso_U_11
_atom_site_aniso_U_22
_atom_site_aniso_U_33
_atom_site_aniso_U_12
_atom_site_aniso_U_13
_atom_site_aniso_U_23
S2B 0.0345(2) 0.02059(18) 0.0384(2) -0.00051(15) 0.00191(16) 0.00096(15)
S2A 0.0354(2) 0.02064(18) 0.0342(2) 0.00192(15) -0.00284(16) -0.00291(15)
S1B 0.0396(2) 0.0309(2) 0.0485(3) 0.00355(17) 0.01226(19) 0.00579(18)
S1A 0.0416(2) 0.0306(2) 0.0411(2) -0.00624(17) -0.01399(18) 0.00242(17)
Na1B 0.0385(4) 0.0584(5) 0.0339(4) 0.0037(3) 0.0013(3) 0.0044(3)
Na1A 0.0322(3) 0.0395(4) 0.0351(3) 0.0030(3) 0.0002(3) -0.0019(3)
O2A 0.0390(6) 0.0304(6) 0.0380(6) 0.0020(5) -0.0086(5) -0.0004(5)
O1A 0.0437(7) 0.0404(7) 0.0497(7) -0.0024(6) 0.0003(6) 0.0079(6)
O2B 0.0352(6) 0.0321(6) 0.0370(6) -0.0011(5) 0.0036(5) 0.0002(5)
N2B 0.0408(8) 0.0264(7) 0.0467(8) 0.0025(6) 0.0098(6) 0.0080(6)
N2A 0.0395(7) 0.0238(6) 0.0323(7) 0.0009(6) -0.0083(6) -0.0022(5)
N3B 0.0383(8) 0.0251(7) 0.0437(8) 0.0045(6) 0.0069(6) 0.0060(6)
O1B 0.0642(9) 0.0502(8) 0.0478(8) 0.0032(7) 0.0073(7) 0.0103(6)
N3A 0.0358(7) 0.0230(6) 0.0330(7) 0.0014(5) -0.0071(6) -0.0008(5)
C2A 0.0318(8) 0.0251(7) 0.0266(7) -0.0002(6) -0.0001(6) -0.0010(6)
N1A 0.0486(9) 0.0313(7) 0.0473(9) 0.0050(6) -0.0182(7) -0.0007(6)
C1B 0.0284(7) 0.0240(7) 0.0304(7) 0.0020(6) -0.0050(6) 0.0014(6)
C2B 0.0325(8) 0.0278(8) 0.0308(8) -0.0020(6) -0.0017(6) 0.0029(6)
N1B 0.0521(10) 0.0336(8) 0.0588(10) 0.0017(7) 0.0236(8) 0.0014(7)
C1A 0.0296(7) 0.0233(7) 0.0257(7) -0.0010(6) 0.0020(6) 0.0029(6)

loop_
_atom_type_symbol
_atom_type_description
_atom_type_scat_dispersion_real
_atom_type_scat_dispersion_imag
_atom_type_scat_source
C C 0.0033 0.0016 'International Tables Vol C Tables 4.2.6.8 and 6.1.1.4'
H H 0.0000 0.0000 'International Tables Vol C Tables 4.2.6.8 and 6.1.1.4'
N N 0.0061 0.0033 'International Tables Vol C Tables 4.2.6.8 and 6.1.1.4'
O O 0.0106 0.0060 'International Tables Vol C Tables 4.2.6.8 and 6.1.1.4'
Na Na 0.0362 0.0249 'International Tables Vol C Tables 4.2.6.8 and 6.1.1.4'
S S 0.1246 0.1234 'International Tables Vol C Tables 4.2.6.8 and 6.1.1.4'

loop_
_geom_angle_atom_site_label_1
_geom_angle_atom_site_label_2
_geom_angle_atom_site_label_3
_geom_angle_site_symmetry_1
_geom_angle_site_symmetry_3
_geom_angle
_geom_angle_publ_flag
C2B S2B C1B . . 87.65(8) ?
C2A S2A C1A . . 87.70(7) ?
O2B Na1B O2A . . 170.14(5) ?
O2B Na1B O1B . 3_666 93.54(5) ?
O2A Na1B O1B . 3_666 95.71(5) ?
O2B Na1B O1B . . 88.66(5) ?
O2A Na1B O1B . . 96.17(5) ?
O1B Na1B O1B 3_666 . 81.01(6) ?
O2B Na1B N3A . 3_766 88.74(5) ?
O2A Na1B N3A . 3_766 86.31(5) ?
O1B Na1B N3A 3_666 3_766 99.79(5) ?
O1B Na1B N3A . 3_766 177.32(5) ?
O2B Na1B N2A . . 88.52(5) ?
O2A Na1B N2A . . 82.33(4) ?
O1B Na1B N2A 3_666 . 177.48(5) ?
O1B Na1B N2A . . 97.60(5) ?
N3A Na1B N2A 3_766 . 81.70(5) ?
O2B Na1B Na1A . . 123.85(4) ?
O2A Na1B Na1A . . 46.69(3) ?
O1B Na1B Na1A 3_666 . 129.72(5) ?
O1B Na1B Na1A . . 126.71(4) ?
N3A Na1B Na1A 3_766 . 54.62(3) ?
N2A Na1B Na1A . . 49.64(3) ?
O2B Na1B Na1B . 3_666 91.44(4) ?
O2A Na1B Na1B . 3_666 97.82(4) ?
O1B Na1B Na1B 3_666 3_666 40.55(4) ?
O1B Na1B Na1B . 3_666 40.46(4) ?
N3A Na1B Na1B 3_766 3_666 140.27(5) ?
N2A Na1B Na1B . 3_666 138.02(5) ?
Na1A Na1B Na1B . 3_666 144.42(3) ?
O2B Na1B Na1A . 3_766 36.43(3) ?
O2A Na1B Na1A . 3_766 134.54(4) ?
O1B Na1B Na1A 3_666 3_766 117.21(4) ?
O1B Na1B Na1A . 3_766 118.11(4) ?
N3A Na1B Na1A 3_766 3_766 59.24(3) ?
N2A Na1B Na1A . 3_766 65.29(3) ?
Na1A Na1B Na1A . 3_766 87.93(2) ?
Na1B Na1B Na1A 3_666 3_766 127.63(3) ?
O2B Na1A O1A 3_766 . 95.93(5) ?
O2B Na1A O2A 3_766 . 170.82(5) ?
O1A Na1A O2A . . 92.97(5) ?
O2B Na1A O1A 3_766 3_765 87.56(5) ?
O1A Na1A O1A . 3_765 86.64(5) ?
O2A Na1A O1A . 3_765 90.73(5) ?
O2B Na1A N2A 3_766 . 95.52(5) ?
O1A Na1A N2A . . 96.34(5) ?
O2A Na1A N2A . . 85.71(5) ?
O1A Na1A N2A 3_765 . 175.46(5) ?
O2B Na1A N3A 3_766 3_766 87.67(4) ?
O1A Na1A N3A . 3_766 176.24(5) ?
O2A Na1A N3A . 3_766 83.48(4) ?
O1A Na1A N3A 3_765 3_766 94.61(4) ?
N2A Na1A N3A . 3_766 82.20(4) ?
O2B Na1A Na1B 3_766 . 127.81(4) ?
O1A Na1A Na1B . . 125.29(4) ?
O2A Na1A Na1B . . 46.62(3) ?
O1A Na1A Na1B 3_765 . 121.51(4) ?
N2A Na1A Na1B . . 53.95(4) ?
N3A Na1A Na1B 3_766 . 51.13(3) ?
O2B Na1A Na1A 3_766 3_765 92.23(4) ?
O1A Na1A Na1A . 3_765 44.83(4) ?
O2A Na1A Na1A . 3_765 92.49(4) ?
O1A Na1A Na1A 3_765 3_765 41.81(3) ?
N2A Na1A Na1A . 3_765 141.05(5) ?
N3A Na1A Na1A 3_766 3_765 136.32(4) ?
Na1B Na1A Na1A . 3_765 139.01(3) ?
O2B Na1A Na1B 3_766 3_766 36.27(3) ?
O1A Na1A Na1B . 3_766 119.10(4) ?
O2A Na1A Na1B . 3_766 138.61(4) ?
O1A Na1A Na1B 3_765 3_766 114.91(4) ?
N2A Na1A Na1B . 3_766 66.59(3) ?
N3A Na1A Na1B 3_766 3_766 63.54(3) ?
Na1B Na1A Na1B . 3_766 92.07(2) ?
Na1A Na1A Na1B 3_765 3_766 128.47(3) ?
Na1B O2A Na1A . . 86.69(4) ?
Na1B O2A H104 . . 130.3 ?
Na1A O2A H104 . . 124.2 ?
Na1B O2A H103 . . 101.1 ?
Na1A O2A H103 . . 104.4 ?
H104 O2A H103 . . 106.1 ?
Na1A O1A Na1A . 3_765 93.36(5) ?
Na1A O1A H101 . . 129.8 ?
Na1A O1A H101 3_765 . 98.1 ?
Na1A O1A H102 . . 125.7 ?
Na1A O1A H102 3_765 . 102.5 ?
H101 O1A H102 . . 99.2 ?
Na1B O2B Na1A . 3_766 107.31(5) ?
Na1B O2B H201 . . 107.3 ?
Na1A O2B H201 3_766 . 105.8 ?
Na1B O2B H202 . . 105.6 ?
Na1A O2B H202 3_766 . 118.2 ?
H201 O2B H202 . . 112.2 ?
C2B N2B N3B . . 112.60(13) ?
C2A N2A N3A . . 112.15(12) ?
C2A N2A Na1A . . 126.84(10) ?
N3A N2A Na1A . . 110.19(9) ?
C2A N2A Na1B . . 111.62(10) ?
N3A N2A Na1B . . 114.97(9) ?
Na1A N2A Na1B . . 76.41(4) ?
C1B N3B N2B . . 113.37(13) ?
Na1B O1B Na1B 3_666 . 98.99(6) ?
Na1B O1B H204 3_666 . 129.2 ?
Na1B O1B H204 . . 101.7 ?
Na1B O1B H203 3_666 . 115.5 ?
Na1B O1B H203 . . 112.5 ?
H204 O1B H203 . . 98.3 ?
C1A N3A N2A . . 113.29(12) ?
C1A N3A Na1B . 3_766 115.21(10) ?
N2A N3A Na1B . 3_766 123.97(9) ?
C1A N3A Na1A . 3_766 106.70(10) ?
N2A N3A Na1A . 3_766 116.01(9) ?
Na1B N3A Na1A 3_766 3_766 74.25(4) ?
N2A C2A N1A . . 123.68(14) ?
N2A C2A S2A . . 114.17(11) ?
N1A C2A S2A . . 122.15(12) ?
C2A N1A H1A1 . . 120.0 ?
C2A N1A H1A2 . . 120.0 ?
H1A1 N1A H1A2 . . 120.0 ?
N3B C1B S1B . . 126.07(12) ?
N3B C1B S2B . . 112.60(12) ?
S1B C1B S2B . . 121.34(9) ?
N2B C2B N1B . . 122.96(15) ?
N2B C2B S2B . . 113.76(12) ?
N1B C2B S2B . . 123.27(13) ?
C2B N1B H1B1 . . 120.0 ?
C2B N1B H1B2 . . 120.0 ?
H1B1 N1B H1B2 . . 120.0 ?
N3A C1A S1A . . 126.40(12) ?
N3A C1A S2A . . 112.69(11) ?
S1A C1A S2A . . 120.89(9) ?

loop_
_geom_bond_atom_site_label_1
_geom_bond_atom_site_label_2
_geom_bond_site_symmetry_2
_geom_bond_distance
_geom_bond_publ_flag
S2B C2B . 1.7340(16) ?
S2B C1B . 1.7583(15) ?
S2A C2A . 1.7354(15) ?
S2A C1A . 1.7578(15) ?
S1B C1B . 1.7211(16) ?
S1A C1A . 1.7207(16) ?
Na1B O2B . 2.3433(13) ?
Na1B O2A . 2.3835(13) ?
Na1B O1B 3_666 2.4576(17) ?
Na1B O1B . 2.4619(16) ?
Na1B Na1A . 3.2739(10) ?
Na1A O2B 3_766 2.3521(13) ?
Na1A O1A . 2.3776(14) ?
Na1A O2A . 2.3862(14) ?
Na1A O1A 3_765 2.5141(15) ?
O2A H104 . 0.8538 ?
O2A H103 . 0.8559 ?
O1A Na1A 3_765 2.5141(15) ?
O1A H101 . 0.8545 ?
O1A H102 . 0.8684 ?
O2B Na1A 3_766 2.3521(13) ?
O2B H201 . 0.8609 ?
O2B H202 . 0.8632 ?
N2B C2B . 1.306(2) ?
N2B N3B . 1.3989(19) ?
N2A C2A . 1.3071(19) ?
N2A N3A . 1.4100(18) ?
N3B C1B . 1.304(2) ?
O1B Na1B 3_666 2.4576(17) ?
O1B H204 . 0.8227 ?
O1B H203 . 0.8710 ?
N3A C1A . 1.3082(19) ?
N3A Na1B 3_766 2.6485(15) ?
N3A Na1A 3_766 2.7735(15) ?
C2A N1A . 1.358(2) ?
N1A H1A1 . 0.8600 ?
N1A H1A2 . 0.8600 ?
C2B N1B . 1.354(2) ?
N1B H1B1 . 0.8600 ?
N1B H1B2 . 0.8600 ?

loop_
_geom_hbond_atom_site_label_D
_geom_hbond_atom_site_label_H
_geom_hbond_atom_site_label_A
_geom_hbond_site_symmetry_A
_geom_hbond_distance_DH
_geom_hbond_distance_HA
_geom_hbond_distance_DA
_geom_hbond_angle_DHA
O2A H104 N3B . 0.85 1.99 2.8113(18) 160.8
O1A H102 S1B . 0.87 2.39 3.2563(14) 172.4
O2B H201 S1B 1_556 0.86 2.45 3.2962(12) 168.9
O2B H202 N2B 3_666 0.86 1.95 2.8024(18) 169.5
N1A H1A2 S1B 4_576 0.86 2.57 3.4081(16) 164.6
N1B H1B2 S1A 4_475 0.86 2.43 3.2589(17) 160.9

loop_
_geom_torsion_atom_site_label_1
_geom_torsion_atom_site_label_2
_geom_torsion_atom_site_label_3
_geom_torsion_atom_site_label_4
_geom_torsion_site_symmetry_1
_geom_torsion_site_symmetry_2
_geom_torsion_site_symmetry_3
_geom_torsion_site_symmetry_4
_geom_torsion
_geom_torsion_publ_flag
O2B Na1B Na1A O2B . . . 3_766 13.17(9) ?
O2A Na1B Na1A O2B . . . 3_766 -170.38(7) ?
O1B Na1B Na1A O2B 3_666 . . 3_766 -117.66(7) ?
O1B Na1B Na1A O2B . . . 3_766 130.87(7) ?
N3A Na1B Na1A O2B 3_766 . . 3_766 -46.25(6) ?
N2A Na1B Na1A O2B . . . 3_766 65.53(6) ?
Na1B Na1B Na1A O2B 3_666 . . 3_766 -175.20(6) ?
Na1A Na1B Na1A O2B 3_766 . . 3_766 6.74(5) ?
O2B Na1B Na1A O1A . . . . -122.01(6) ?
O2A Na1B Na1A O1A . . . . 54.43(6) ?
O1B Na1B Na1A O1A 3_666 . . . 107.16(7) ?
O1B Na1B Na1A O1A . . . . -4.31(8) ?
N3A Na1B Na1A O1A 3_766 . . . 178.56(6) ?
N2A Na1B Na1A O1A . . . . -69.65(6) ?
Na1B Na1B Na1A O1A 3_666 . . . 49.61(9) ?
Na1A Na1B Na1A O1A 3_766 . . . -128.44(5) ?
O2B Na1B Na1A O2A . . . . -176.45(7) ?
O1B Na1B Na1A O2A 3_666 . . . 52.73(7) ?
O1B Na1B Na1A O2A . . . . -58.74(7) ?
N3A Na1B Na1A O2A 3_766 . . . 124.13(6) ?
N2A Na1B Na1A O2A . . . . -124.09(6) ?
Na1B Na1B Na1A O2A 3_666 . . . -4.82(7) ?
Na1A Na1B Na1A O2A 3_766 . . . 177.12(5) ?
O2B Na1B Na1A O1A . . . 3_765 127.53(6) ?
O2A Na1B Na1A O1A . . . 3_765 -56.03(6) ?
O1B Na1B Na1A O1A 3_666 . . 3_765 -3.30(8) ?
O1B Na1B Na1A O1A . . . 3_765 -114.77(7) ?
N3A Na1B Na1A O1A 3_766 . . 3_765 68.10(6) ?
N2A Na1B Na1A O1A . . . 3_765 179.89(6) ?
Na1B Na1B Na1A O1A 3_666 . . 3_765 -60.85(8) ?
Na1A Na1B Na1A O1A 3_766 . . 3_765 121.10(5) ?
O2B Na1B Na1A N2A . . . . -52.36(6) ?
O2A Na1B Na1A N2A . . . . 124.09(6) ?
O1B Na1B Na1A N2A 3_666 . . . 176.81(7) ?
O1B Na1B Na1A N2A . . . . 65.34(7) ?
N3A Na1B Na1A N2A 3_766 . . . -111.79(5) ?
Na1B Na1B Na1A N2A 3_666 . . . 119.27(8) ?
Na1A Na1B Na1A N2A 3_766 . . . -58.79(4) ?
O2B Na1B Na1A N3A . . . 3_766 59.43(6) ?
O2A Na1B Na1A N3A . . . 3_766 -124.13(6) ?
O1B Na1B Na1A N3A 3_666 . . 3_766 -71.40(6) ?
O1B Na1B Na1A N3A . . . 3_766 177.13(7) ?
N2A Na1B Na1A N3A . . . 3_766 111.79(5) ?
Na1B Na1B Na1A N3A 3_666 . . 3_766 -128.95(8) ?
Na1A Na1B Na1A N3A 3_766 . . 3_766 52.99(4) ?
O2B Na1B Na1A Na1A . . . 3_765 178.67(5) ?
O2A Na1B Na1A Na1A . . . 3_765 -4.89(6) ?
O1B Na1B Na1A Na1A 3_666 . . 3_765 47.84(8) ?
O1B Na1B Na1A Na1A . . . 3_765 -63.63(8) ?
N3A Na1B Na1A Na1A 3_766 . . 3_765 119.24(6) ?
N2A Na1B Na1A Na1A . . . 3_765 -128.97(7) ?
Na1B Na1B Na1A Na1A 3_666 . . 3_765 -9.71(10) ?
Na1A Na1B Na1A Na1A 3_766 . . 3_765 172.24(6) ?
O2B Na1B Na1A Na1B . . . 3_766 6.43(4) ?
O2A Na1B Na1A Na1B . . . 3_766 -177.12(5) ?
O1B Na1B Na1A Na1B 3_666 . . 3_766 -124.39(6) ?
O1B Na1B Na1A Na1B . . . 3_766 124.14(6) ?
N3A Na1B Na1A Na1B 3_766 . . 3_766 -52.99(4) ?
N2A Na1B Na1A Na1B . . . 3_766 58.79(4) ?
Na1B Na1B Na1A Na1B 3_666 . . 3_766 178.06(7) ?
Na1A Na1B Na1A Na1B 3_766 . . 3_766 0.0 ?
O1B Na1B O2A Na1A 3_666 . . . -142.04(5) ?
O1B Na1B O2A Na1A . . . . 136.43(5) ?
N3A Na1B O2A Na1A 3_766 . . . -42.56(4) ?
N2A Na1B O2A Na1A . . . . 39.55(4) ?
Na1B Na1B O2A Na1A 3_666 . . . 177.17(4) ?
Na1A Na1B O2A Na1A 3_766 . . . -4.04(7) ?
O1A Na1A O2A Na1B . . . . -138.33(5) ?
O1A Na1A O2A Na1B 3_765 . . . 135.00(4) ?
N2A Na1A O2A Na1B . . . . -42.18(4) ?
N3A Na1A O2A Na1B 3_766 . . . 40.44(4) ?
Na1A Na1A O2A Na1B 3_765 . . . 176.79(4) ?
Na1B Na1A O2A Na1B 3_766 . . . 4.35(7) ?
O2B Na1A O1A Na1A 3_766 . . 3_765 87.19(5) ?
O2A Na1A O1A Na1A . . . 3_765 -90.55(5) ?
O1A Na1A O1A Na1A 3_765 . . 3_765 0.0 ?
N2A Na1A O1A Na1A . . . 3_765 -176.56(5) ?
Na1B Na1A O1A Na1A . . . 3_765 -126.85(5) ?
Na1B Na1A O1A Na1A 3_766 . . 3_765 116.75(4) ?
O1B Na1B O2B Na1A 3_666 . . 3_766 133.46(6) ?
O1B Na1B O2B Na1A . . . 3_766 -145.64(5) ?
N3A Na1B O2B Na1A 3_766 . . 3_766 33.73(5) ?
N2A Na1B O2B Na1A . . . 3_766 -48.00(5) ?
Na1A Na1B O2B Na1A . . . 3_766 -10.87(7) ?
Na1B Na1B O2B Na1A 3_666 . . 3_766 173.99(4) ?
O2B Na1A N2A C2A 3_766 . . . 119.25(13) ?
O1A Na1A N2A C2A . . . . 22.63(14) ?
O2A Na1A N2A C2A . . . . -69.88(14) ?
N3A Na1A N2A C2A 3_766 . . . -153.88(14) ?
Na1B Na1A N2A C2A . . . . -107.01(14) ?
Na1A Na1A N2A C2A 3_765 . . . 18.77(17) ?
Na1B Na1A N2A C2A 3_766 . . . 141.65(14) ?
O2B Na1A N2A N3A 3_766 . . . -21.79(10) ?
O1A Na1A N2A N3A . . . . -118.40(10) ?
O2A Na1A N2A N3A . . . . 149.09(10) ?
N3A Na1A N2A N3A 3_766 . . . 65.09(10) ?
Na1B Na1A N2A N3A . . . . 111.96(10) ?
Na1A Na1A N2A N3A 3_765 . . . -122.26(9) ?
Na1B Na1A N2A N3A 3_766 . . . 0.61(8) ?
O2B Na1A N2A Na1B 3_766 . . . -133.74(4) ?
O1A Na1A N2A Na1B . . . . 129.64(4) ?
O2A Na1A N2A Na1B . . . . 37.13(4) ?
N3A Na1A N2A Na1B 3_766 . . . -46.86(4) ?
Na1A Na1A N2A Na1B 3_765 . . . 125.78(6) ?
Na1B Na1A N2A Na1B 3_766 . . . -111.34(3) ?
O2B Na1B N2A C2A . . . . -96.54(11) ?
O2A Na1B N2A C2A . . . . 87.15(11) ?
O1B Na1B N2A C2A . . . . -8.10(11) ?
N3A Na1B N2A C2A 3_766 . . . 174.51(11) ?
Na1A Na1B N2A C2A . . . . 124.59(11) ?
Na1B Na1B N2A C2A 3_666 . . . -6.04(14) ?
Na1A Na1B N2A C2A 3_766 . . . -125.60(11) ?
O2B Na1B N2A N3A . . . . 32.66(10) ?
O2A Na1B N2A N3A . . . . -143.65(10) ?
O1B Na1B N2A N3A . . . . 121.10(10) ?
N3A Na1B N2A N3A 3_766 . . . -56.29(11) ?
Na1A Na1B N2A N3A . . . . -106.21(10) ?
Na1B Na1B N2A N3A 3_666 . . . 123.16(10) ?
Na1A Na1B N2A N3A 3_766 . . . 3.60(9) ?
O2B Na1B N2A Na1A . . . . 138.86(4) ?
O2A Na1B N2A Na1A . . . . -37.45(4) ?
O1B Na1B N2A Na1A . . . . -132.69(5) ?
N3A Na1B N2A Na1A 3_766 . . . 49.92(4) ?
Na1B Na1B N2A Na1A 3_666 . . . -130.63(6) ?
Na1A Na1B N2A Na1A 3_766 . . . 109.80(3) ?
C2B N2B N3B C1B . . . . -0.4(2) ?
O2B Na1B O1B Na1B . . . 3_666 -93.80(5) ?
O2A Na1B O1B Na1B . . . 3_666 94.83(5) ?
O1B Na1B O1B Na1B 3_666 . . 3_666 0.0 ?
N2A Na1B O1B Na1B . . . 3_666 177.88(5) ?
Na1A Na1B O1B Na1B . . . 3_666 133.56(5) ?
Na1A Na1B O1B Na1B 3_766 . . 3_666 -116.13(5) ?
C2A N2A N3A C1A . . . . 0.06(19) ?
Na1A N2A N3A C1A . . . . 147.14(11) ?
Na1B N2A N3A C1A . . . . -128.88(11) ?
C2A N2A N3A Na1B . . . 3_766 -148.06(11) ?
Na1A N2A N3A Na1B . . . 3_766 -0.97(13) ?
Na1B N2A N3A Na1B . . . 3_766 83.01(11) ?
C2A N2A N3A Na1A . . . 3_766 123.98(12) ?
Na1A N2A N3A Na1A . . . 3_766 -88.94(9) ?
Na1B N2A N3A Na1A . . . 3_766 -4.96(12) ?
N3A N2A C2A N1A . . . . -179.29(15) ?
Na1A N2A C2A N1A . . . . 40.3(2) ?
Na1B N2A C2A N1A . . . . -48.62(19) ?
N3A N2A C2A S2A . . . . -0.11(17) ?
Na1A N2A C2A S2A . . . . -140.52(9) ?
Na1B N2A C2A S2A . . . . 130.56(8) ?
C1A S2A C2A N2A . . . . 0.09(13) ?
C1A S2A C2A N1A . . . . 179.29(15) ?
N2B N3B C1B S1B . . . . -178.64(12) ?
N2B N3B C1B S2B . . . . 1.37(18) ?
C2B S2B C1B N3B . . . . -1.48(13) ?
C2B S2B C1B S1B . . . . 178.53(10) ?
N3B N2B C2B N1B . . . . 178.31(16) ?
N3B N2B C2B S2B . . . . -0.78(19) ?
C1B S2B C2B N2B . . . . 1.26(13) ?
C1B S2B C2B N1B . . . . -177.82(16) ?
N2A N3A C1A S1A . . . . -178.68(11) ?
Na1B N3A C1A S1A 3_766 . . . -27.64(17) ?
Na1A N3A C1A S1A 3_766 . . . 52.46(15) ?
N2A N3A C1A S2A . . . . 0.01(17) ?
Na1B N3A C1A S2A 3_766 . . . 151.06(7) ?
Na1A N3A C1A S2A 3_766 . . . -128.85(8) ?
C2A S2A C1A N3A . . . . -0.06(12) ?
C2A S2A C1A S1A . . . . 178.72(10) ?
